data_4333035
loop_
_publ_author_name
'Li, Bing'
'Gu, Wen'
'Zhang, Li-Zhi'
'Qu, Jie'
'Ma, Zhen-Ping'
'Liu, Xin'
'Liao, Dai-Zheng'

_publ_section_title
;
 [Ln2(C2O4)2(pyzc)2(H2O)2]n[Ln = Pr (1), Er (2)]:&#x00A0; Novel
 Two-Dimensional Lanthanide Coordination Polymers with
 2-Pyrazinecarboxylate and Oxalate
;
_journal_issue 26
_journal_name_full 'Inorganic Chemistry'
_journal_page_first 10425
_journal_page_last 10427
_journal_paper_doi 10.1021/ic061287p
_journal_volume 45
_journal_year 2006
_chemical_formula_sum 'C14 H14 Er2 N4 O16'
_chemical_formula_weight 828.81
_chemical_name_systematic
; 
 ? 
;
_space_group_IT_number 2
_symmetry_cell_setting triclinic
_symmetry_space_group_name_Hall '-P 1'
_symmetry_space_group_name_H-M 'P -1'
_atom_sites_solution_hydrogens geom
_atom_sites_solution_primary direct
_atom_sites_solution_secondary difmap
_audit_creation_method SHELXL-97
_cell_angle_alpha 115.521(4)
_cell_angle_beta 101.985(3)
_cell_angle_gamma 96.267(3)
_cell_formula_units_Z 1
_cell_length_a 7.967(2)
_cell_length_b 8.670(2)
_cell_length_c 8.763(2)
_cell_measurement_reflns_used 2527
_cell_measurement_temperature 294(2)
_cell_measurement_theta_max 26.41
_cell_measurement_theta_min 2.77
_cell_volume 520.6(2)
_computing_cell_refinement 'Bruker SMART'
_computing_data_collection 'Bruker SMART'
_computing_data_reduction 'Bruker SAINT'
_computing_molecular_graphics 'Bruker SHELXTL'
_computing_publication_material 'Bruker SHELXTL'
_computing_structure_refinement 'SHELXL-97 (Sheldrick, 1997)'
_computing_structure_solution 'SHELXS-97 (Sheldrick, 1990)'
_diffrn_ambient_temperature 294(2)
_diffrn_measured_fraction_theta_full 0.992
_diffrn_measured_fraction_theta_max 0.992
_diffrn_measurement_device_type 'CCD area detector'
_diffrn_measurement_method 'phi and omega scans'
_diffrn_radiation_monochromator graphite
_diffrn_radiation_source 'fine-focus sealed tube'
_diffrn_radiation_type MoK\a
_diffrn_radiation_wavelength 0.71073
_diffrn_reflns_av_R_equivalents 0.0153
_diffrn_reflns_av_sigmaI/netI 0.0263
_diffrn_reflns_limit_h_max 9
_diffrn_reflns_limit_h_min -9
_diffrn_reflns_limit_k_max 10
_diffrn_reflns_limit_k_min -10
_diffrn_reflns_limit_l_max 9
_diffrn_reflns_limit_l_min -10
_diffrn_reflns_number 2669
_diffrn_reflns_theta_full 25.02
_diffrn_reflns_theta_max 25.02
_diffrn_reflns_theta_min 2.67
_exptl_absorpt_coefficient_mu 8.100
_exptl_absorpt_correction_T_max 0.274
_exptl_absorpt_correction_T_min 0.168
_exptl_absorpt_correction_type multi-scan
_exptl_absorpt_process_details sadabs
_exptl_crystal_density_diffrn 2.644
_exptl_crystal_density_meas ?
_exptl_crystal_density_method 'not measured'
_exptl_crystal_F_000 390
_exptl_crystal_size_max 0.22
_exptl_crystal_size_mid 0.20
_exptl_crystal_size_min 0.16
_refine_diff_density_max 0.941
_refine_diff_density_min -1.350
_refine_diff_density_rms 0.207
_refine_ls_extinction_coef 0.0067(10)
_refine_ls_extinction_expression Fc^*^=kFc[1+0.001xFc^2^\l^3^/sin(2\q)]^-1/4^
_refine_ls_extinction_method SHELXL
_refine_ls_goodness_of_fit_ref 1.129
_refine_ls_hydrogen_treatment mixed
_refine_ls_matrix_type full
_refine_ls_number_parameters 176
_refine_ls_number_reflns 1839
_refine_ls_number_restraints 24
_refine_ls_restrained_S_all 1.122
_refine_ls_R_factor_all 0.0281
_refine_ls_R_factor_gt 0.0268
_refine_ls_shift/su_max 0.000
_refine_ls_shift/su_mean 0.000
_refine_ls_structure_factor_coef Fsqd
_refine_ls_weighting_details 'calc w=1/[\s^2^(Fo^2^)+(0.0329P)^2^+6.2268P] where P=(Fo^2^+2Fc^2^)/3'
_refine_ls_weighting_scheme calc
_refine_ls_wR_factor_gt 0.0755
_refine_ls_wR_factor_ref 0.0762
_reflns_number_gt 1758
_reflns_number_total 1839
_reflns_threshold_expression >2sigma(I)
_cod_data_source_file ic061287psup2.cif
_cod_data_source_block 060322a
_cod_depositor_comments
;
The following automatic conversions were performed:

'_symmetry_cell_setting' value 'Triclinic' changed to 'triclinic'
according to /home/saulius/struct/CIF-dictionaries/cif_core.dic
dictionary named 'cif_core.dic' version 2.4.2 from 2011-04-26.

Automatic conversion script
Id: cif_fix_values 1891 2012-01-12 08:04:46Z andrius 

The following automatic conversions were performed:

'_exptl_crystal_density_meas' value 'NONE' was changed to '?' - the
value is perceived as not measured.

Automatic conversion script
Id: cif_fix_values 3008 2015-01-20 13:52:24Z robertas 
;
_cod_original_sg_symbol_H-M P-1
_cod_database_code 4333035

loop_
_symmetry_equiv_pos_as_xyz
'x, y, z'
'-x, -y, -z'

loop_
_atom_site_label
_atom_site_type_symbol
_atom_site_fract_x
_atom_site_fract_y
_atom_site_fract_z
_atom_site_U_iso_or_equiv
_atom_site_adp_type
_atom_site_occupancy
_atom_site_symmetry_multiplicity
_atom_site_calc_flag
_atom_site_refinement_flags
Er1 Er 0.16049(4) 0.91342(4) 0.17554(4) 0.01187(17) Uani 1 1 d .
O1 O 0.1052(6) 0.9611(6) -0.0974(6) 0.0076(9) Uani 1 1 d .
O2 O 0.0029(6) 0.8234(7) -0.3880(6) 0.0148(10) Uani 1 1 d .
N1 N 0.3067(7) 0.7380(7) -0.0951(7) 0.0083(11) Uani 1 1 d .
N2 N 0.3454(7) 0.4832(7) -0.4094(8) 0.0133(12) Uani 1 1 d .
C1 C 0.1021(8) 0.8430(8) -0.2487(8) 0.0070(12) Uani 1 1 d U
C2 C 0.2233(8) 0.7211(8) -0.2516(8) 0.0067(12) Uani 1 1 d U
C3 C 0.2417(9) 0.5946(9) -0.4086(9) 0.0127(14) Uani 1 1 d .
H3 H 0.1806 0.5875 -0.5150 0.015 Uiso 1 1 calc R
C4 C 0.4342(9) 0.5044(9) -0.2522(9) 0.0147(14) Uani 1 1 d .
H4 H 0.5109 0.4321 -0.2471 0.018 Uiso 1 1 calc R
C5 C 0.4156(9) 0.6306(9) -0.0968(9) 0.0140(14) Uani 1 1 d .
H5 H 0.4808 0.6413 0.0099 0.017 Uiso 1 1 calc R
O3 O 0.2853(6) 1.0209(6) 0.4993(6) 0.0116(10) Uani 1 1 d .
O4 O 0.5161(6) 1.0679(6) 0.7215(6) 0.0115(9) Uani 1 1 d .
C6 C 0.4433(8) 1.0259(8) 0.5642(8) 0.0068(12) Uani 1 1 d .
O5 O 0.1907(6) 0.6302(6) 0.1732(6) 0.0087(9) Uani 1 1 d .
O6 O 0.0586(6) 0.3498(6) 0.0741(5) 0.0080(9) Uani 1 1 d .
C7 C 0.0721(7) 0.4940(8) 0.0714(7) 0.0034(12) Uani 1 1 d U
O7 O -0.0760(6) 0.8031(6) 0.2849(6) 0.0119(10) Uani 1 1 d D
H7A H -0.159(7) 0.857(9) 0.294(8) 0.018 Uiso 1 1 d D
H7B H -0.028(9) 0.789(10) 0.373(6) 0.018 Uiso 1 1 d D
O8 O 0.3000(6) 1.2159(6) 0.2515(6) 0.0097(9) Uani 1 1 d D
H8A H 0.319(10) 1.288(7) 0.360(2) 0.015 Uiso 1 1 d D
H8B H 0.247(9) 1.245(8) 0.177(6) 0.015 Uiso 1 1 d D

loop_
_atom_site_aniso_label
_atom_site_aniso_U_11
_atom_site_aniso_U_22
_atom_site_aniso_U_33
_atom_site_aniso_U_23
_atom_site_aniso_U_13
_atom_site_aniso_U_12
Er1 0.0134(2) 0.0119(2) 0.0094(2) 0.00432(14) 0.00235(13) 0.00388(12)
O1 0.013(2) 0.008(2) 0.004(2) 0.0030(18) 0.0059(18) 0.0066(18)
O2 0.015(2) 0.025(3) 0.008(2) 0.010(2) 0.0019(19) 0.010(2)
N1 0.012(3) 0.010(3) 0.004(3) 0.003(2) 0.003(2) 0.007(2)
N2 0.014(3) 0.010(3) 0.014(3) 0.003(2) 0.007(2) 0.004(2)
C1 0.0072(15) 0.0074(15) 0.0068(15) 0.0035(10) 0.0029(10) 0.0012(10)
C2 0.0066(15) 0.0070(15) 0.0064(15) 0.0025(10) 0.0025(10) 0.0020(10)
C3 0.013(3) 0.017(3) 0.004(3) 0.001(3) 0.004(3) 0.003(3)
C4 0.013(3) 0.015(3) 0.019(4) 0.008(3) 0.009(3) 0.007(3)
C5 0.018(3) 0.018(4) 0.012(3) 0.010(3) 0.007(3) 0.012(3)
O3 0.006(2) 0.022(3) 0.005(2) 0.0036(19) 0.0013(17) 0.0066(19)
O4 0.009(2) 0.020(2) 0.002(2) 0.0029(19) 0.0001(17) 0.0051(19)
C6 0.007(3) 0.004(3) 0.006(3) -0.001(2) 0.002(3) 0.002(2)
O5 0.008(2) 0.005(2) 0.009(2) 0.0024(18) -0.0033(17) 0.0006(17)
O6 0.013(2) 0.006(2) 0.003(2) 0.0022(17) -0.0011(17) 0.0012(17)
C7 0.0035(14) 0.0036(14) 0.0033(14) 0.0013(10) 0.0011(10) 0.0018(9)
O7 0.014(2) 0.019(3) 0.005(2) 0.0057(19) 0.0055(19) 0.007(2)
O8 0.015(2) 0.006(2) 0.004(2) 0.0004(18) 0.0006(18) 0.0001(18)

loop_
_atom_type_symbol
_atom_type_description
_atom_type_scat_dispersion_real
_atom_type_scat_dispersion_imag
_atom_type_scat_source
C C 0.0033 0.0016 'International Tables Vol C Tables 4.2.6.8 and 6.1.1.4'
H H 0.0000 0.0000 'International Tables Vol C Tables 4.2.6.8 and 6.1.1.4'
N N 0.0061 0.0033 'International Tables Vol C Tables 4.2.6.8 and 6.1.1.4'
O O 0.0106 0.0060 'International Tables Vol C Tables 4.2.6.8 and 6.1.1.4'
Er Er -0.2586 4.9576 'International Tables Vol C Tables 4.2.6.8 and 6.1.1.4'

loop_
_geom_angle_atom_site_label_1
_geom_angle_atom_site_label_2
_geom_angle_atom_site_label_3
_geom_angle
_geom_angle_site_symmetry_1
_geom_angle_site_symmetry_3
O8 Er1 O5 148.88(15) . .
O8 Er1 O3 82.80(15) . .
O5 Er1 O3 80.68(15) . .
O8 Er1 O6 139.81(14) . 2_565
O5 Er1 O6 65.44(14) . 2_565
O3 Er1 O6 135.82(15) . 2_565
O8 Er1 O4 75.99(16) . 2_676
O5 Er1 O4 73.11(15) . 2_676
O3 Er1 O4 64.23(14) . 2_676
O6 Er1 O4 125.25(15) 2_565 2_676
O8 Er1 O7 130.22(15) . .
O5 Er1 O7 68.33(15) . .
O3 Er1 O7 72.27(15) . .
O6 Er1 O7 69.38(15) 2_565 .
O4 Er1 O7 125.22(15) 2_676 .
O8 Er1 O1 68.90(14) . .
O5 Er1 O1 124.61(14) . .
O3 Er1 O1 151.68(15) . .
O6 Er1 O1 71.85(14) 2_565 .
O4 Er1 O1 107.84(14) 2_676 .
O7 Er1 O1 125.80(14) . .
O8 Er1 O1 77.05(15) . 2_575
O5 Er1 O1 133.90(14) . 2_575
O3 Er1 O1 113.75(14) . 2_575
O6 Er1 O1 76.32(14) 2_565 2_575
O4 Er1 O1 152.99(15) 2_676 2_575
O7 Er1 O1 74.93(14) . 2_575
O1 Er1 O1 60.07(16) . 2_575
O8 Er1 N1 97.69(16) . .
O5 Er1 N1 73.02(15) . .
O3 Er1 N1 128.51(15) . .
O6 Er1 N1 68.69(15) 2_565 .
O4 Er1 N1 66.06(15) 2_676 .
O7 Er1 N1 131.60(16) . .
O1 Er1 N1 59.35(14) . .
O1 Er1 N1 116.47(14) 2_575 .
C1 O1 Er1 122.7(4) . .
C1 O1 Er1 101.5(4) . 2_575
Er1 O1 Er1 119.93(16) . 2_575
C2 N1 C5 116.0(5) . .
C2 N1 Er1 115.1(4) . .
C5 N1 Er1 126.2(4) . .
C4 N2 C3 116.4(6) . .
O2 C1 O1 123.2(6) . .
O2 C1 C2 120.4(6) . .
O1 C1 C2 116.3(5) . .
N1 C2 C3 122.4(6) . .
N1 C2 C1 115.7(5) . .
C3 C2 C1 121.9(6) . .
N2 C3 C2 121.3(6) . .
N2 C3 H3 119.4 . .
C2 C3 H3 119.4 . .
N2 C4 C5 122.0(6) . .
N2 C4 H4 119.0 . .
C5 C4 H4 119.0 . .
N1 C5 C4 122.0(6) . .
N1 C5 H5 119.0 . .
C4 C5 H5 119.0 . .
C6 O3 Er1 121.3(4) . .
C6 O4 Er1 120.7(4) . 2_676
O4 C6 O3 126.5(6) . .
O4 C6 C6 117.2(7) . 2_676
O3 C6 C6 116.2(7) . 2_676
C7 O5 Er1 119.9(4) . .
C7 O6 Er1 119.1(4) . 2_565
O6 C7 O5 126.2(5) . .
O6 C7 C7 117.0(6) . 2_565
O5 C7 C7 116.8(6) . 2_565
Er1 O7 H7A 115(5) . .
Er1 O7 H7B 110(5) . .
H7A O7 H7B 117(2) . .
Er1 O8 H8A 113(5) . .
Er1 O8 H8B 110(5) . .
H8A O8 H8B 117(2) . .

loop_
_geom_bond_atom_site_label_1
_geom_bond_atom_site_label_2
_geom_bond_distance
_geom_bond_site_symmetry_2
Er1 O8 2.471(4) .
Er1 O5 2.485(4) .
Er1 O3 2.501(4) .
Er1 O6 2.507(4) 2_565
Er1 O4 2.509(4) 2_676
Er1 O7 2.555(5) .
Er1 O1 2.557(4) .
Er1 O1 2.584(4) 2_575
Er1 N1 2.778(5) .
O1 C1 1.272(8) .
O1 Er1 2.584(4) 2_575
O2 C1 1.239(8) .
N1 C2 1.330(8) .
N1 C5 1.338(9) .
N2 C4 1.335(9) .
N2 C3 1.336(9) .
C1 C2 1.504(9) .
C2 C3 1.391(9) .
C3 H3 0.9300 .
C4 C5 1.382(10) .
C4 H4 0.9300 .
C5 H5 0.9300 .
O3 C6 1.257(8) .
O4 C6 1.248(8) .
O4 Er1 2.509(4) 2_676
C6 C6 1.536(12) 2_676
O5 C7 1.257(7) .
O6 C7 1.254(7) .
O6 Er1 2.507(4) 2_565
C7 C7 1.561(11) 2_565
O7 H7A 0.849(10) .
O7 H7B 0.847(10) .
O8 H8A 0.849(10) .
O8 H8B 0.849(10) .

loop_
_geom_hbond_atom_site_label_D
_geom_hbond_atom_site_label_H
_geom_hbond_atom_site_label_A
_geom_hbond_distance_DH
_geom_hbond_distance_HA
_geom_hbond_distance_DA
_geom_hbond_angle_DHA
_geom_hbond_site_symmetry_A
O8 H8B O6 0.849(10) 2.08(3) 2.875(6) 156(6) 1_565
O8 H8A N2 0.849(10) 1.950(18) 2.787(7) 169(6) 1_566
O7 H7B O2 0.847(10) 1.95(3) 2.726(6) 153(6) 1_556
O7 H7A O3 0.849(10) 2.18(5) 2.839(6) 135(5) 2_576

loop_
_geom_torsion_atom_site_label_1
_geom_torsion_atom_site_label_2
_geom_torsion_atom_site_label_3
_geom_torsion_atom_site_label_4
_geom_torsion
_geom_torsion_site_symmetry_1
_geom_torsion_site_symmetry_4
O8 Er1 O1 C1 143.1(5) . .
O5 Er1 O1 C1 -4.9(5) . .
O3 Er1 O1 C1 145.1(4) . .
O6 Er1 O1 C1 -45.7(4) 2_565 .
O4 Er1 O1 C1 76.5(5) 2_676 .
O7 Er1 O1 C1 -91.8(5) . .
O1 Er1 O1 C1 -130.0(5) 2_575 .
N1 Er1 O1 C1 29.8(4) . .
O8 Er1 O1 Er1 -86.9(2) . 2_575
O5 Er1 O1 Er1 125.08(19) . 2_575
O3 Er1 O1 Er1 -84.9(3) . 2_575
O6 Er1 O1 Er1 84.4(2) 2_565 2_575
O4 Er1 O1 Er1 -153.47(18) 2_676 2_575
O7 Er1 O1 Er1 38.3(3) . 2_575
O1 Er1 O1 Er1 0.000(2) 2_575 2_575
N1 Er1 O1 Er1 159.9(3) . 2_575
O8 Er1 N1 C2 -83.0(4) . .
O5 Er1 N1 C2 127.4(5) . .
O3 Er1 N1 C2 -169.9(4) . .
O6 Er1 N1 C2 57.8(4) 2_565 .
O4 Er1 N1 C2 -153.9(5) 2_676 .
O7 Er1 N1 C2 89.4(5) . .
O1 Er1 N1 C2 -23.2(4) . .
O1 Er1 N1 C2 -3.7(5) 2_575 .
O8 Er1 N1 C5 116.8(5) . .
O5 Er1 N1 C5 -32.7(5) . .
O3 Er1 N1 C5 29.9(6) . .
O6 Er1 N1 C5 -102.4(6) 2_565 .
O4 Er1 N1 C5 45.9(5) 2_676 .
O7 Er1 N1 C5 -70.8(6) . .
O1 Er1 N1 C5 176.7(6) . .
O1 Er1 N1 C5 -163.9(5) 2_575 .
Er1 O1 C1 O2 144.9(5) . .
Er1 O1 C1 O2 7.6(7) 2_575 .
Er1 O1 C1 C2 -33.2(7) . .
Er1 O1 C1 C2 -170.6(4) 2_575 .
C5 N1 C2 C3 2.7(9) . .
Er1 N1 C2 C3 -159.5(5) . .
C5 N1 C2 C1 -179.6(6) . .
Er1 N1 C2 C1 18.2(7) . .
O2 C1 C2 N1 -171.3(6) . .
O1 C1 C2 N1 7.0(8) . .
O2 C1 C2 C3 6.5(9) . .
O1 C1 C2 C3 -175.3(6) . .
C4 N2 C3 C2 -2.3(10) . .
N1 C2 C3 N2 -0.1(10) . .
C1 C2 C3 N2 -177.7(6) . .
C3 N2 C4 C5 2.2(10) . .
C2 N1 C5 C4 -2.8(10) . .
Er1 N1 C5 C4 157.1(5) . .
N2 C4 C5 N1 0.4(11) . .
O8 Er1 O3 C6 -82.1(5) . .
O5 Er1 O3 C6 71.5(5) . .
O6 Er1 O3 C6 110.8(5) 2_565 .
O4 Er1 O3 C6 -4.2(4) 2_676 .
O7 Er1 O3 C6 141.6(5) . .
O1 Er1 O3 C6 -83.9(6) . .
O1 Er1 O3 C6 -154.5(4) 2_575 .
N1 Er1 O3 C6 12.0(6) . .
Er1 O4 C6 O3 -176.1(5) 2_676 .
Er1 O4 C6 C6 4.2(9) 2_676 2_676
Er1 O3 C6 O4 -175.8(5) . .
Er1 O3 C6 C6 3.9(9) . 2_676
O8 Er1 O5 C7 -161.3(4) . .
O3 Er1 O5 C7 139.9(4) . .
O6 Er1 O5 C7 -11.1(4) 2_565 .
O4 Er1 O5 C7 -154.4(5) 2_676 .
O7 Er1 O5 C7 65.3(4) . .
O1 Er1 O5 C7 -54.0(5) . .
O1 Er1 O5 C7 25.8(5) 2_575 .
N1 Er1 O5 C7 -84.9(4) . .
Er1 O6 C7 O5 -169.7(5) 2_565 .
Er1 O6 C7 C7 10.6(8) 2_565 2_565
Er1 O5 C7 O6 -169.4(5) . .
Er1 O5 C7 C7 10.4(8) . 2_565
